data_7129158
loop_
_publ_author_name
'Hinz, Alexander'
'M\"uller, Maximilian P.'

_publ_section_title
;
 Attempted Reduction of a Carbazolyl-Diiodoalane
;
_journal_name_full 'Chemical Communications'
_journal_paper_doi 10.1039/D1CC05557G
_journal_year 2021
_chemical_formula_sum 'C48 H64 Al N'
_chemical_formula_weight 681.98
_space_group_crystal_system triclinic
_space_group_IT_number 2
_space_group_name_Hall '-P 1'
_space_group_name_H-M_alt 'P -1'
_atom_sites_solution_hydrogens geom
_audit_creation_method SHELXL-2018/3
_audit_update_record
;
2021-09-07 deposited with the CCDC.	2021-10-26 downloaded from the CCDC.
;
_cell_angle_alpha 94.863(9)
_cell_angle_beta 95.352(7)
_cell_angle_gamma 94.833(8)
_cell_formula_units_Z 2
_cell_length_a 12.0243(9)
_cell_length_b 12.3868(15)
_cell_length_c 14.3602(13)
_cell_measurement_reflns_used 13711
_cell_measurement_temperature 150(2)
_cell_measurement_theta_max 63.85
_cell_measurement_theta_min 2.70
_cell_volume 2112.7(4)
_computing_cell_refinement
;
X-Area Recipe 1.34.0.0 (STOE, 2019)
;
_computing_data_collection
;
X-Area Pilatus3_SV 1.31.161.0 (STOE, 2020)
;
_computing_data_reduction
;
X-Area Integrate 1.78.0.0 (STOE, 2020)
X-Area LANA 1.78.0.0 (STOE, 2020)
;
_computing_publication_material
;
STOE & Cie GmbH, X-Area, software package for collecting single-crystal or
multi-domain crystal data on STOE area-detector diffractometers, for image 
processing, for the correction and scaling of reflection intensities and 
for outlier rejection, version 1.89, Darmstadt 2020
;
_diffrn_ambient_temperature 150(2)
_diffrn_detector EIGER4M
_diffrn_detector_area_resol_mean 13.33
_diffrn_measured_fraction_theta_full 0.981
_diffrn_measured_fraction_theta_max 0.978
_diffrn_measurement_details ' 1465 frames, detector distance = 80 mm'
_diffrn_measurement_device 'Eulerian 4-circle diffractometer'
_diffrn_measurement_device_type 'STOE STADIVARI'
_diffrn_measurement_method 'rotation method, \w scans'
_diffrn_radiation_collimation '1.2 0.6 mm diameter'
_diffrn_radiation_monochromator 'Graded multilayer mirror'
_diffrn_radiation_polarisn_norm 0
_diffrn_radiation_probe x-ray
_diffrn_radiation_type GaK\a
_diffrn_radiation_wavelength 1.34143
_diffrn_reflns_av_R_equivalents 0.0391
_diffrn_reflns_av_unetI/netI 0.0473
_diffrn_reflns_Laue_measured_fraction_full 0.981
_diffrn_reflns_Laue_measured_fraction_max 0.978
_diffrn_reflns_limit_h_max 15
_diffrn_reflns_limit_h_min -15
_diffrn_reflns_limit_k_max 15
_diffrn_reflns_limit_k_min -5
_diffrn_reflns_limit_l_max 17
_diffrn_reflns_limit_l_min -18
_diffrn_reflns_number 24511
_diffrn_reflns_point_group_measured_fraction_full 0.981
_diffrn_reflns_point_group_measured_fraction_max 0.978
_diffrn_reflns_theta_full 53.597
_diffrn_reflns_theta_max 57.486
_diffrn_reflns_theta_min 2.701
_diffrn_source 'Metaljet D2'
_diffrn_source_current 3.570
_diffrn_source_power 0.250
_diffrn_source_voltage 70
_exptl_absorpt_coefficient_mu 0.412
_exptl_absorpt_correction_T_max 1.0000
_exptl_absorpt_correction_T_min 0.1498
_exptl_absorpt_correction_type multi-scan
_exptl_absorpt_process_details
;
STOE LANA, absorption correction by scaling of reflection intensities.
J. Koziskova, F. Hahn, J. Richter, J. Kozisek, "Comparison of different
absorption corrections on the model structure of tetrakis(\m~2~-acetato)-
diaqua-di-copper(II)", Acta Chimica Slovaca, vol. 9, no. 2, 2016, pp. 136 - 140.
;
_exptl_crystal_colour yellow
_exptl_crystal_density_diffrn 1.072
_exptl_crystal_description plate
_exptl_crystal_F_000 744
_exptl_crystal_size_max 0.150
_exptl_crystal_size_mid 0.100
_exptl_crystal_size_min 0.000
_refine_diff_density_max 0.237
_refine_diff_density_min -0.239
_refine_diff_density_rms 0.030
_refine_ls_extinction_method none
_refine_ls_goodness_of_fit_ref 0.972
_refine_ls_hydrogen_treatment constr
_refine_ls_matrix_type full
_refine_ls_number_parameters 1405
_refine_ls_number_reflns 8607
_refine_ls_number_restraints 2067
_refine_ls_restrained_S_all 0.919
_refine_ls_R_factor_all 0.0756
_refine_ls_R_factor_gt 0.0439
_refine_ls_shift/su_max 0.000
_refine_ls_shift/su_mean 0.000
_refine_ls_structure_factor_coef Fsqd
_refine_ls_weighting_details 'w=1/[\s^2^(Fo^2^)+(0.0737P)^2^] where P=(Fo^2^+2Fc^2^)/3'
_refine_ls_weighting_scheme calc
_refine_ls_wR_factor_gt 0.1111
_refine_ls_wR_factor_ref 0.1211
_reflns_Friedel_coverage 0.000
_reflns_number_gt 5486
_reflns_number_total 8607
_reflns_threshold_expression 'I > 2\s(I)'
_cod_data_source_file d1cc05557g2.cif
_cod_data_source_block RAl
_cod_database_code 7129158
_shelx_shelxl_version_number 2018/3
_shelx_space_group_comment
;
The symmetry employed for this shelxl refinement is uniquely defined
by the following loop, which should always be used as a source of
symmetry information in preference to the above space-group names.
They are only intended as comments.
;
_shelx_estimated_absorpt_t_min 0.941
_shelx_estimated_absorpt_t_max 1.000

loop_
_space_group_symop_operation_xyz
'x, y, z'
'-x, -y, -z'

loop_
_atom_site_label
_atom_site_type_symbol
_atom_site_fract_x
_atom_site_fract_y
_atom_site_fract_z
_atom_site_U_iso_or_equiv
_atom_site_adp_type
_atom_site_occupancy
_atom_site_site_symmetry_order
_atom_site_calc_flag
_atom_site_refinement_flags_posn
_atom_site_refinement_flags_adp
_atom_site_refinement_flags_occupancy
_atom_site_disorder_assembly
_atom_site_disorder_group
Al1 Al 0.44323(5) 0.40883(5) 0.73265(5) 0.04413(19) Uani 0.7848(11) 1 d D . P A 1
N1 N 0.5969(3) 0.4595(3) 0.7290(5) 0.0302(7) Uani 0.7848(11) 1 d D . P A 1
C1 C 0.68706(16) 0.39583(15) 0.7178(2) 0.0285(4) Uani 0.7848(11) 1 d D . P A 1
C2 C 0.6839(2) 0.28225(18) 0.69397(15) 0.0308(5) Uani 0.7848(11) 1 d D . P A 1
C3 C 0.78337(16) 0.23718(17) 0.69078(15) 0.0318(6) Uani 0.7848(11) 1 d D . P A 1
H3 H 0.781139 0.160921 0.675028 0.038 Uiso 0.7848(11) 1 calc R U P A 1
C4 C 0.88907(19) 0.29710(18) 0.7095(2) 0.0315(5) Uani 0.7848(11) 1 d D . P A 1
C5 C 0.8911(5) 0.4088(4) 0.7315(2) 0.0302(7) Uani 0.7848(11) 1 d D . P A 1
H5 H 0.961025 0.451810 0.743611 0.036 Uiso 0.7848(11) 1 calc R U P A 1
C6 C 0.79184(15) 0.45793(15) 0.73590(13) 0.0291(4) Uani 0.7848(11) 1 d D . P A 1
C7 C 0.7664(2) 0.5675(2) 0.76234(17) 0.0297(6) Uani 0.7848(11) 1 d D . P A 1
C8 C 0.8336(5) 0.6639(2) 0.7936(2) 0.0315(7) Uani 0.7848(11) 1 d D . P A 1
H8 H 0.912896 0.665361 0.795913 0.038 Uiso 0.7848(11) 1 calc R U P A 1
C9 C 0.7846(4) 0.7570(4) 0.8211(6) 0.0321(7) Uani 0.7848(11) 1 d D . P A 1
C10 C 0.6669(2) 0.7518(2) 0.8168(2) 0.0328(8) Uani 0.7848(11) 1 d D . P A 1
H10 H 0.633207 0.815493 0.836144 0.039 Uiso 0.7848(11) 1 calc R U P A 1
C11 C 0.5977(2) 0.6578(2) 0.78555(17) 0.0305(6) Uani 0.7848(11) 1 d D . P A 1
C12 C 0.6489(2) 0.5651(3) 0.7575(4) 0.0295(8) Uani 0.7848(11) 1 d D . P A 1
C13 C 0.57143(14) 0.21780(13) 0.67865(12) 0.0294(4) Uani 0.7848(11) 1 d D . P A 1
C14 C 0.50470(15) 0.21428(14) 0.59353(12) 0.0324(4) Uani 0.7848(11) 1 d D . P A 1
H14 H 0.530973 0.253915 0.544861 0.039 Uiso 0.7848(11) 1 calc R U P A 1
C15 C 0.40038(17) 0.15404(16) 0.57807(14) 0.0314(5) Uani 0.7848(11) 1 d D . P A 1
C16 C 0.3615(6) 0.1014(2) 0.6520(2) 0.0327(7) Uani 0.7848(11) 1 d D . P A 1
H16 H 0.289328 0.062297 0.643371 0.039 Uiso 0.7848(11) 1 calc R U P A 1
C17 C 0.42577(18) 0.10437(16) 0.73921(14) 0.0309(5) Uani 0.7848(11) 1 d D . P A 1
C18 C 0.5310(2) 0.16231(16) 0.7504(3) 0.0320(6) Uani 0.7848(11) 1 d D . P A 1
H18 H 0.576266 0.163993 0.808498 0.038 Uiso 0.7848(11) 1 calc R U P A 1
C19 C 0.3339(3) 0.1491(3) 0.4810(2) 0.0369(7) Uani 0.7848(11) 1 d D . P A 1
C20 C 0.3100(2) 0.2628(2) 0.45778(18) 0.0479(6) Uani 0.7848(11) 1 d D . P A 1
H20A H 0.380507 0.309776 0.463392 0.072 Uiso 0.7848(11) 1 calc R U P A 1
H20B H 0.260017 0.292587 0.501577 0.072 Uiso 0.7848(11) 1 calc R U P A 1
H20C H 0.273875 0.259506 0.393392 0.072 Uiso 0.7848(11) 1 calc R U P A 1
C21 C 0.2226(3) 0.0785(2) 0.4754(3) 0.0521(8) Uani 0.7848(11) 1 d D . P A 1
H21A H 0.183530 0.076664 0.412216 0.078 Uiso 0.7848(11) 1 calc R U P A 1
H21B H 0.175851 0.109148 0.521536 0.078 Uiso 0.7848(11) 1 calc R U P A 1
H21C H 0.236881 0.004417 0.489025 0.078 Uiso 0.7848(11) 1 calc R U P A 1
C22 C 0.4038(2) 0.0982(2) 0.40696(16) 0.0503(6) Uani 0.7848(11) 1 d D . P A 1
H22A H 0.363314 0.096999 0.344358 0.075 Uiso 0.7848(11) 1 calc R U P A 1
H22B H 0.416374 0.023665 0.420419 0.075 Uiso 0.7848(11) 1 calc R U P A 1
H22C H 0.476207 0.141522 0.409025 0.075 Uiso 0.7848(11) 1 calc R U P A 1
C23 C 0.3831(3) 0.0471(3) 0.8213(2) 0.0362(7) Uani 0.7848(11) 1 d D . P A 1
C24 C 0.2631(3) -0.0010(3) 0.8030(3) 0.0490(8) Uani 0.7848(11) 1 d D . P A 1
H24A H 0.214757 0.056312 0.787802 0.073 Uiso 0.7848(11) 1 calc R U P A 1
H24B H 0.240305 -0.033091 0.859137 0.073 Uiso 0.7848(11) 1 calc R U P A 1
H24C H 0.256006 -0.057399 0.750139 0.073 Uiso 0.7848(11) 1 calc R U P A 1
C25 C 0.4583(3) -0.0429(3) 0.8419(3) 0.0661(8) Uani 0.7848(11) 1 d D . P A 1
H25A H 0.449248 -0.098575 0.788339 0.099 Uiso 0.7848(11) 1 calc R U P A 1
H25B H 0.437276 -0.075889 0.898166 0.099 Uiso 0.7848(11) 1 calc R U P A 1
H25C H 0.536743 -0.012173 0.852389 0.099 Uiso 0.7848(11) 1 calc R U P A 1
C26 C 0.3899(2) 0.1310(2) 0.90879(17) 0.0654(8) Uani 0.7848(11) 1 d D . P A 1
H26A H 0.468250 0.159326 0.926663 0.098 Uiso 0.7848(11) 1 calc R U P A 1
H26B H 0.360462 0.095497 0.961019 0.098 Uiso 0.7848(11) 1 calc R U P A 1
H26C H 0.345308 0.191096 0.893915 0.098 Uiso 0.7848(11) 1 calc R U P A 1
C27 C 0.9978(3) 0.2433(3) 0.7107(3) 0.0349(8) Uani 0.7848(11) 1 d D . P A 1
C28 C 0.9828(4) 0.1290(2) 0.6601(3) 0.0448(9) Uani 0.7848(11) 1 d D . P A 1
H28A H 0.954898 0.132573 0.594154 0.067 Uiso 0.7848(11) 1 calc R U P A 1
H28B H 0.928707 0.083393 0.690136 0.067 Uiso 0.7848(11) 1 calc R U P A 1
H28C H 1.055014 0.097662 0.663353 0.067 Uiso 0.7848(11) 1 calc R U P A 1
C29 C 1.0412(4) 0.2366(4) 0.8147(2) 0.0564(8) Uani 0.7848(11) 1 d D . P A 1
H29A H 1.113856 0.206048 0.817960 0.085 Uiso 0.7848(11) 1 calc R U P A 1
H29B H 0.987337 0.189879 0.843954 0.085 Uiso 0.7848(11) 1 calc R U P A 1
H29C H 1.049848 0.309711 0.847936 0.085 Uiso 0.7848(11) 1 calc R U P A 1
C30 C 1.0880(3) 0.3091(2) 0.6645(3) 0.0512(7) Uani 0.7848(11) 1 d D . P A 1
H30A H 1.107377 0.379936 0.700737 0.077 Uiso 0.7848(11) 1 calc R U P A 1
H30B H 1.059083 0.320093 0.600189 0.077 Uiso 0.7848(11) 1 calc R U P A 1
H30C H 1.154970 0.269376 0.662975 0.077 Uiso 0.7848(11) 1 calc R U P A 1
C31 C 0.8600(3) 0.8608(3) 0.8615(4) 0.0353(9) Uani 0.7848(11) 1 d D . P A 1
C32 C 0.9046(3) 0.8441(5) 0.9625(3) 0.0479(10) Uani 0.7848(11) 1 d D . P A 1
H32A H 0.947196 0.780105 0.961976 0.072 Uiso 0.7848(11) 1 calc R U P A 1
H32B H 0.841403 0.833146 1.000197 0.072 Uiso 0.7848(11) 1 calc R U P A 1
H32C H 0.953512 0.908516 0.989716 0.072 Uiso 0.7848(11) 1 calc R U P A 1
C33 C 0.9616(2) 0.8783(4) 0.8049(2) 0.0455(9) Uani 0.7848(11) 1 d D . P A 1
H33A H 0.935287 0.880773 0.738492 0.068 Uiso 0.7848(11) 1 calc R U P A 1
H33B H 1.008852 0.818170 0.811421 0.068 Uiso 0.7848(11) 1 calc R U P A 1
H33C H 1.005198 0.947107 0.828736 0.068 Uiso 0.7848(11) 1 calc R U P A 1
C34 C 0.7971(6) 0.9629(5) 0.8626(5) 0.0471(11) Uani 0.7848(11) 1 d D . P A 1
H34A H 0.766282 0.972557 0.798520 0.071 Uiso 0.7848(11) 1 calc R U P A 1
H34B H 0.848876 1.026420 0.887186 0.071 Uiso 0.7848(11) 1 calc R U P A 1
H34C H 0.735862 0.955265 0.902701 0.071 Uiso 0.7848(11) 1 calc R U P A 1
C35 C 0.47256(16) 0.65144(14) 0.78453(13) 0.0295(4) Uani 0.7848(11) 1 d D . P A 1
C36 C 0.4232(3) 0.6365(3) 0.8660(3) 0.0367(10) Uani 0.7848(11) 1 d D . P A 1
H36 H 0.469485 0.633543 0.922929 0.044 Uiso 0.7848(11) 1 calc R U P A 1
C37 C 0.30644(17) 0.62560(18) 0.86663(14) 0.0356(5) Uani 0.7848(11) 1 d D . P A 1
C38 C 0.2402(3) 0.63056(19) 0.78151(15) 0.0355(5) Uani 0.7848(11) 1 d D . P A 1
H38 H 0.160798 0.623588 0.780670 0.043 Uiso 0.7848(11) 1 calc R U P A 1
C39 C 0.28802(15) 0.64545(15) 0.69820(12) 0.0324(4) Uani 0.7848(11) 1 d D . P A 1
C40 C 0.40452(15) 0.65437(14) 0.70102(12) 0.0322(4) Uani 0.7848(11) 1 d D . P A 1
H40 H 0.438405 0.662654 0.644561 0.039 Uiso 0.7848(11) 1 calc R U P A 1
C41 C 0.2542(7) 0.5985(5) 0.9566(5) 0.0423(12) Uani 0.510(3) 1 d D U P B 5
C42 C 0.2904(4) 0.4914(4) 0.9891(3) 0.0680(12) Uani 0.510(3) 1 d D U P B 5
H42A H 0.372495 0.495334 0.998197 0.102 Uiso 0.510(3) 1 calc R U P B 5
H42B H 0.262086 0.431577 0.941538 0.102 Uiso 0.510(3) 1 calc R U P B 5
H42C H 0.259889 0.478555 1.048590 0.102 Uiso 0.510(3) 1 calc R U P B 5
C43 C 0.2990(7) 0.6854(6) 1.0369(5) 0.068(2) Uani 0.510(3) 1 d D U P B 5
H43A H 0.258335 0.674003 1.091891 0.102 Uiso 0.510(3) 1 calc R U P B 5
H43B H 0.288076 0.757760 1.016947 0.081 Uiso 0.510(3) 1 calc R U P B 5
H43C H 0.379128 0.679791 1.053306 0.102 Uiso 0.510(3) 1 calc R U P B 5
C44 C 0.1255(6) 0.5907(6) 0.9467(7) 0.0531(16) Uani 0.510(3) 1 d D U P B 5
H44A H 0.100115 0.658320 0.925135 0.080 Uiso 0.510(3) 1 calc R U P B 5
H44B H 0.098373 0.579421 1.007757 0.080 Uiso 0.510(3) 1 calc R U P B 5
H44C H 0.095873 0.529420 0.901023 0.080 Uiso 0.510(3) 1 calc R U P B 5
C41D C 0.2555(11) 0.6245(9) 0.9597(10) 0.0423(12) Uani 0.274(3) 1 d D U P C 6
C42D C 0.3293(8) 0.5728(10) 1.0318(6) 0.078(2) Uani 0.274(3) 1 d D U P C 6
H42G H 0.350005 0.503319 1.003717 0.117 Uiso 0.274(3) 1 calc R U P C 6
H42H H 0.288119 0.560003 1.086197 0.117 Uiso 0.274(3) 1 calc R U P C 6
H42I H 0.397277 0.621530 1.051940 0.117 Uiso 0.274(3) 1 calc R U P C 6
C43D C 0.2429(11) 0.7413(8) 1.0022(9) 0.069(3) Uani 0.274(3) 1 d D U P C 6
H43G H 0.317209 0.781437 1.016207 0.104 Uiso 0.274(3) 1 calc R U P C 6
H43H H 0.206351 0.737939 1.060243 0.083 Uiso 0.274(3) 1 calc R U P C 6
H43I H 0.197179 0.778514 0.957160 0.104 Uiso 0.274(3) 1 calc R U P C 6
C44D C 0.1404(11) 0.5586(12) 0.9454(15) 0.072(4) Uani 0.274(3) 1 d D U P C 6
H44G H 0.108592 0.557271 1.005683 0.108 Uiso 0.274(3) 1 calc R U P C 6
H44H H 0.148897 0.484046 0.920190 0.108 Uiso 0.274(3) 1 calc R U P C 6
H44I H 0.090230 0.592417 0.901052 0.108 Uiso 0.274(3) 1 calc R U P C 6
C45 C 0.2162(2) 0.6527(2) 0.60457(19) 0.0382(7) Uani 0.7848(11) 1 d D . P A 1
C46 C 0.2397(3) 0.7647(3) 0.5711(2) 0.0512(8) Uani 0.7848(11) 1 d D . P A 1
H46A H 0.320520 0.780054 0.568421 0.077 Uiso 0.7848(11) 1 calc R U P A 1
H46B H 0.213247 0.819591 0.614914 0.077 Uiso 0.7848(11) 1 calc R U P A 1
H46C H 0.200327 0.766578 0.508448 0.077 Uiso 0.7848(11) 1 calc R U P A 1
C47 C 0.0893(3) 0.6348(5) 0.6130(4) 0.0604(13) Uani 0.7848(11) 1 d D . P A 1
H47A H 0.047736 0.640837 0.551961 0.091 Uiso 0.7848(11) 1 calc R U P A 1
H47B H 0.068193 0.689945 0.659525 0.091 Uiso 0.7848(11) 1 calc R U P A 1
H47C H 0.071290 0.562189 0.633008 0.091 Uiso 0.7848(11) 1 calc R U P A 1
C48 C 0.2464(2) 0.56690(19) 0.53102(15) 0.0541(6) Uani 0.7848(11) 1 d D . P A 1
H48A H 0.200558 0.571035 0.471563 0.081 Uiso 0.7848(11) 1 calc R U P A 1
H48B H 0.232226 0.494462 0.552510 0.081 Uiso 0.7848(11) 1 calc R U P A 1
H48C H 0.325986 0.580024 0.521709 0.081 Uiso 0.7848(11) 1 calc R U P A 1
Al1B Al 0.6313(4) 0.3224(3) 0.6913(3) 0.0542(11) Uani 0.1648(10) 1 d D . P D 2
N1B N 0.5942(15) 0.4616(14) 0.742(3) 0.0302(7) Uani 0.1648(10) 1 d D U P D 2
C1B C 0.6689(13) 0.5572(12) 0.761(2) 0.027(2) Uani 0.1648(10) 1 d D U P D 2
C2B C 0.7787(9) 0.5740(8) 0.7335(8) 0.024(2) Uani 0.1648(10) 1 d D U P D 2
C3B C 0.8374(12) 0.6717(10) 0.7642(9) 0.026(3) Uani 0.1648(10) 1 d D U P D 2
H3B H 0.912020 0.683064 0.748129 0.031 Uiso 0.1648(10) 1 calc R U P D 2
C4B C 0.7958(16) 0.7566(19) 0.818(3) 0.031(3) Uani 0.1648(10) 1 d D U P D 2
C5B C 0.6861(10) 0.7391(10) 0.8401(10) 0.026(3) Uani 0.1648(10) 1 d D U P D 2
H5B H 0.654362 0.795007 0.875371 0.031 Uiso 0.1648(10) 1 calc R U P D 2
C6B C 0.6219(7) 0.6411(8) 0.8117(8) 0.027(2) Uani 0.1648(10) 1 d D U P D 2
C7B C 0.5126(6) 0.5954(6) 0.8299(6) 0.0328(15) Uani 0.1648(10) 1 d D U P D 2
C8B C 0.4315(11) 0.6345(12) 0.8855(13) 0.026(3) Uani 0.1648(10) 1 d D U P D 2
H8B H 0.441211 0.706972 0.914446 0.031 Uiso 0.1648(10) 1 calc R U P D 2
C9B C 0.3374(7) 0.5664(7) 0.8977(6) 0.0342(17) Uani 0.1648(10) 1 d D U P D 2
C10B C 0.3245(7) 0.4608(6) 0.8517(6) 0.0328(18) Uani 0.1648(10) 1 d D U P D 2
H10B H 0.259849 0.414249 0.859797 0.039 Uiso 0.1648(10) 1 calc R U P D 2
C11B C 0.4016(6) 0.4218(6) 0.7956(6) 0.0336(16) Uani 0.1648(10) 1 d D U P D 2
C12B C 0.4981(6) 0.4900(5) 0.7843(5) 0.0298(15) Uani 0.1648(10) 1 d D U P D 2
C13B C 0.8237(7) 0.4831(6) 0.6769(5) 0.0331(17) Uani 0.1648(10) 1 d D U P D 2
C14B C 0.7946(7) 0.4644(6) 0.5794(5) 0.0373(17) Uani 0.1648(10) 1 d D U P D 2
H14B H 0.748200 0.511558 0.548451 0.045 Uiso 0.1648(10) 1 calc R U P D 2
C15B C 0.8329(7) 0.3783(6) 0.5281(5) 0.0395(17) Uani 0.1648(10) 1 d D U P D 2
C16B C 0.9008(7) 0.3112(7) 0.5760(5) 0.0371(17) Uani 0.1648(10) 1 d D U P D 2
H16B H 0.929392 0.253231 0.540760 0.044 Uiso 0.1648(10) 1 calc R U P D 2
C17B C 0.9294(8) 0.3245(8) 0.6739(6) 0.0393(19) Uani 0.1648(10) 1 d D U P D 2
C18B C 0.892(3) 0.414(2) 0.7217(11) 0.035(3) Uani 0.1648(10) 1 d D U P D 2
H18B H 0.912617 0.427959 0.787330 0.042 Uiso 0.1648(10) 1 calc R U P D 2
C19B C 0.8092(11) 0.3593(10) 0.4203(6) 0.053(3) Uani 0.1648(10) 1 d D U P D 2
C20B C 0.7242(10) 0.4307(9) 0.3824(7) 0.067(3) Uani 0.1648(10) 1 d D U P D 2
H20D H 0.659287 0.426552 0.418868 0.101 Uiso 0.1648(10) 1 calc R U P D 2
H20E H 0.700098 0.406097 0.316436 0.101 Uiso 0.1648(10) 1 calc R U P D 2
H20F H 0.757895 0.506072 0.387283 0.101 Uiso 0.1648(10) 1 calc R U P D 2
C21B C 0.9180(16) 0.381(2) 0.3743(15) 0.056(4) Uani 0.1648(10) 1 d D U P D 2
H21D H 0.910435 0.341869 0.311469 0.084 Uiso 0.1648(10) 1 calc R U P D 2
H21E H 0.980508 0.355657 0.412790 0.084 Uiso 0.1648(10) 1 calc R U P D 2
H21F H 0.932511 0.459187 0.369294 0.084 Uiso 0.1648(10) 1 calc R U P D 2
C22B C 0.7673(19) 0.2393(11) 0.3921(10) 0.071(5) Uani 0.1648(10) 1 d D U P D 2
H22D H 0.803065 0.193689 0.436360 0.106 Uiso 0.1648(10) 1 calc R U P D 2
H22E H 0.786321 0.218266 0.328574 0.106 Uiso 0.1648(10) 1 calc R U P D 2
H22F H 0.685699 0.229497 0.393222 0.106 Uiso 0.1648(10) 1 calc R U P D 2
C23B C 1.0092(11) 0.2497(12) 0.7203(11) 0.050(4) Uani 0.1648(10) 1 d D U P D 2
C24B C 0.990(2) 0.1339(13) 0.678(2) 0.078(6) Uani 0.1648(10) 1 d D U P D 2
H24D H 0.913871 0.104208 0.686303 0.117 Uiso 0.1648(10) 1 calc R U P D 2
H24E H 1.044597 0.090475 0.708291 0.117 Uiso 0.1648(10) 1 calc R U P D 2
H24F H 0.998894 0.131364 0.610326 0.117 Uiso 0.1648(10) 1 calc R U P D 2
C25B C 1.1310(10) 0.2910(13) 0.7108(12) 0.076(4) Uani 0.1648(10) 1 d D U P D 2
H25D H 1.147599 0.274662 0.645826 0.115 Uiso 0.1648(10) 1 calc R U P D 2
H25E H 1.181547 0.255022 0.753082 0.115 Uiso 0.1648(10) 1 calc R U P D 2
H25F H 1.141749 0.369884 0.727322 0.115 Uiso 0.1648(10) 1 calc R U P D 2
C26B C 0.9901(14) 0.2485(18) 0.8256(10) 0.082(5) Uani 0.1648(10) 1 d D U P D 2
H26D H 1.029974 0.190834 0.852589 0.123 Uiso 0.1648(10) 1 calc R U P D 2
H26E H 0.909672 0.234839 0.831402 0.123 Uiso 0.1648(10) 1 calc R U P D 2
H26F H 1.018527 0.318976 0.859235 0.123 Uiso 0.1648(10) 1 calc R U P D 2
C27B C 0.8652(15) 0.8598(14) 0.8607(17) 0.041(4) Uani 0.1648(10) 1 d D U P D 2
C28B C 0.9787(15) 0.876(2) 0.8235(15) 0.0479(10) Uani 0.1648(10) 1 d D U P D 2
H28D H 1.027158 0.822487 0.847624 0.072 Uiso 0.1648(10) 1 calc R U P D 2
H28E H 1.013154 0.949468 0.844179 0.072 Uiso 0.1648(10) 1 calc R U P D 2
H28F H 0.969239 0.865675 0.754733 0.072 Uiso 0.1648(10) 1 calc R U P D 2
C29B C 0.882(2) 0.851(2) 0.9680(17) 0.0455(9) Uani 0.1648(10) 1 d D U P D 2
H29D H 0.917569 0.784219 0.979910 0.068 Uiso 0.1648(10) 1 calc R U P D 2
H29E H 0.809386 0.848567 0.993477 0.068 Uiso 0.1648(10) 1 calc R U P D 2
H29F H 0.930617 0.914117 0.998327 0.068 Uiso 0.1648(10) 1 calc R U P D 2
C30B C 0.805(3) 0.963(2) 0.846(2) 0.0471(11) Uani 0.1648(10) 1 d D U P D 2
H30D H 0.771472 0.959026 0.780617 0.071 Uiso 0.1648(10) 1 calc R U P D 2
H30E H 0.858392 1.027114 0.859702 0.071 Uiso 0.1648(10) 1 calc R U P D 2
H30F H 0.745145 0.966849 0.888060 0.071 Uiso 0.1648(10) 1 calc R U P D 2
C31B C 0.2493(11) 0.6018(12) 0.9634(10) 0.045(4) Uani 0.1648(10) 1 d D U P D 2
C32B C 0.2248(16) 0.5114(13) 1.0285(11) 0.100(4) Uani 0.1648(10) 1 d D U P D 2
H32D H 0.161139 0.461457 0.999413 0.150 Uiso 0.1648(10) 1 calc R U P D 2
H32E H 0.206651 0.544305 1.089098 0.150 Uiso 0.1648(10) 1 calc R U P D 2
H32F H 0.291043 0.471214 1.038364 0.150 Uiso 0.1648(10) 1 calc R U P D 2
C33B C 0.1349(12) 0.6065(18) 0.9057(12) 0.086(5) Uani 0.1648(10) 1 d D U P D 2
H33D H 0.144148 0.655007 0.855939 0.130 Uiso 0.1648(10) 1 calc R U P D 2
H33E H 0.081294 0.634188 0.947117 0.130 Uiso 0.1648(10) 1 calc R U P D 2
H33F H 0.106718 0.533348 0.877563 0.130 Uiso 0.1648(10) 1 calc R U P D 2
C34B C 0.2797(19) 0.7121(13) 1.0187(14) 0.051(5) Uani 0.1648(10) 1 d D U P D 2
H34D H 0.255617 0.769482 0.980584 0.077 Uiso 0.1648(10) 1 calc R U P D 2
H34E H 0.361109 0.723189 1.034950 0.077 Uiso 0.1648(10) 1 calc R U P D 2
H34F H 0.241996 0.714772 1.076408 0.077 Uiso 0.1648(10) 1 calc R U P D 2
C35B C 0.3878(7) 0.3094(6) 0.7463(5) 0.0350(18) Uani 0.1648(10) 1 d D U P D 2
C36B C 0.3864(8) 0.2214(6) 0.8006(8) 0.0376(19) Uani 0.1648(10) 1 d D U P D 2
H36B H 0.392712 0.234894 0.867082 0.045 Uiso 0.1648(10) 1 calc R U P D 2
C37B C 0.3758(10) 0.1138(7) 0.7602(7) 0.041(2) Uani 0.1648(10) 1 d D U P D 2
C38B C 0.366(3) 0.0954(11) 0.6622(9) 0.035(3) Uani 0.1648(10) 1 d D U P D 2
H38B H 0.359524 0.022807 0.633749 0.042 Uiso 0.1648(10) 1 calc R U P D 2
C39B C 0.3652(9) 0.1809(7) 0.6057(6) 0.037(2) Uani 0.1648(10) 1 d D U P D 2
C40B C 0.3789(7) 0.2879(6) 0.6491(5) 0.0341(17) Uani 0.1648(10) 1 d D U P D 2
H40B H 0.382051 0.347049 0.611120 0.041 Uiso 0.1648(10) 1 calc R U P D 2
C41B C 0.3684(13) 0.0201(10) 0.8232(9) 0.050(4) Uani 0.1648(10) 1 d D U P D 2
C42B C 0.4109(13) 0.0540(11) 0.9256(8) 0.073(3) Uani 0.1648(10) 1 d D U P D 2
H42D H 0.360747 0.103591 0.953008 0.109 Uiso 0.1648(10) 1 calc R U P D 2
H42E H 0.486717 0.091021 0.929327 0.109 Uiso 0.1648(10) 1 calc R U P D 2
H42F H 0.412504 -0.010603 0.960445 0.109 Uiso 0.1648(10) 1 calc R U P D 2
C43B C 0.4405(13) -0.0683(12) 0.7867(10) 0.061(3) Uani 0.1648(10) 1 d D U P D 2
H43D H 0.417929 -0.088860 0.719806 0.091 Uiso 0.1648(10) 1 calc R U P D 2
H43E H 0.429782 -0.132323 0.821754 0.073 Uiso 0.1648(10) 1 calc R U P D 2
H43F H 0.519786 -0.040060 0.795449 0.091 Uiso 0.1648(10) 1 calc R U P D 2
C44B C 0.2467(13) -0.0285(18) 0.8172(15) 0.065(4) Uani 0.1648(10) 1 d D U P D 2
H44D H 0.198713 0.029010 0.833432 0.098 Uiso 0.1648(10) 1 calc R U P D 2
H44E H 0.240264 -0.084485 0.861186 0.098 Uiso 0.1648(10) 1 calc R U P D 2
H44F H 0.222880 -0.061166 0.753119 0.098 Uiso 0.1648(10) 1 calc R U P D 2
C45B C 0.3464(15) 0.1622(13) 0.4981(8) 0.060(4) Uani 0.1648(10) 1 d D U P D 2
C46B C 0.4102(17) 0.0718(13) 0.4582(14) 0.105(5) Uani 0.1648(10) 1 d D U P D 2
H46D H 0.397510 0.065271 0.389501 0.157 Uiso 0.1648(10) 1 calc R U P D 2
H46E H 0.383918 0.003053 0.481584 0.157 Uiso 0.1648(10) 1 calc R U P D 2
H46F H 0.490513 0.088543 0.477813 0.157 Uiso 0.1648(10) 1 calc R U P D 2
C47B C 0.3809(18) 0.2613(12) 0.4453(11) 0.100(5) Uani 0.1648(10) 1 d D U P D 2
H47D H 0.459958 0.286006 0.464223 0.150 Uiso 0.1648(10) 1 calc R U P D 2
H47E H 0.334337 0.320209 0.460797 0.150 Uiso 0.1648(10) 1 calc R U P D 2
H47F H 0.370236 0.240461 0.377490 0.150 Uiso 0.1648(10) 1 calc R U P D 2
C48B C 0.2221(14) 0.1267(16) 0.4790(16) 0.096(5) Uani 0.1648(10) 1 d D U P D 2
H48D H 0.183257 0.154321 0.531835 0.144 Uiso 0.1648(10) 1 calc R U P D 2
H48E H 0.210574 0.047031 0.471285 0.144 Uiso 0.1648(10) 1 calc R U P D 2
H48F H 0.191944 0.155748 0.421411 0.144 Uiso 0.1648(10) 1 calc R U P D 2
Al1C Al 0.5504(13) 0.6056(10) 0.7684(9) 0.061(4) Uani 0.0504(10) 1 d D . P E 3
N1C N 0.583(3) 0.4582(11) 0.740(6) 0.0302(7) Uani 0.0504(10) 1 d D U P E 3
C1C C 0.5207(12) 0.3603(11) 0.7529(18) 0.033(2) Uani 0.0504(10) 1 d D U P E 3
C2C C 0.4085(13) 0.3448(12) 0.7766(17) 0.033(3) Uani 0.0504(10) 1 d D U P E 3
C3C C 0.3706(19) 0.2433(14) 0.797(3) 0.036(3) Uani 0.0504(10) 1 d D U P E 3
H3C H 0.298175 0.234782 0.818387 0.044 Uiso 0.0504(10) 1 calc R U P E 3
C4C C 0.4300(17) 0.1501(14) 0.7891(19) 0.040(3) Uani 0.0504(10) 1 d D U P E 3
C5C C 0.536(3) 0.1662(17) 0.758(5) 0.035(4) Uani 0.0504(10) 1 d D U P E 3
H5C H 0.579580 0.105984 0.750735 0.042 Uiso 0.0504(10) 1 calc R U P E 3
C6C C 0.5800(13) 0.2681(11) 0.7379(19) 0.033(3) Uani 0.0504(10) 1 d D U P E 3
C7C C 0.6926(13) 0.3118(13) 0.726(2) 0.031(3) Uani 0.0504(10) 1 d D U P E 3
C8C C 0.7903(16) 0.2600(16) 0.712(3) 0.031(3) Uani 0.0504(10) 1 d D U P E 3
H8C H 0.789627 0.183204 0.711454 0.037 Uiso 0.0504(10) 1 calc R U P E 3
C9C C 0.8878(17) 0.3234(16) 0.700(4) 0.033(3) Uani 0.0504(10) 1 d D U P E 3
C10C C 0.8830(16) 0.4364(15) 0.702(3) 0.032(4) Uani 0.0504(10) 1 d D U P E 3
H10C H 0.950819 0.480237 0.697854 0.038 Uiso 0.0504(10) 1 calc R U P E 3
C11C C 0.7863(14) 0.4882(12) 0.709(2) 0.033(3) Uani 0.0504(10) 1 d D U P E 3
C12C C 0.6865(17) 0.4223(12) 0.714(3) 0.031(3) Uani 0.0504(10) 1 d D U P E 3
C13C C 0.3437(18) 0.4432(15) 0.7835(12) 0.040(3) Uani 0.0504(10) 1 d D U P E 3
C14C C 0.325(3) 0.492(2) 0.8720(12) 0.042(4) Uani 0.0504(10) 1 d D U P E 3
H14C H 0.352573 0.460842 0.926924 0.051 Uiso 0.0504(10) 1 calc R U P E 3
C15C C 0.267(2) 0.5835(19) 0.8809(12) 0.044(4) Uani 0.0504(10) 1 d D U P E 3
C16C C 0.246(5) 0.637(3) 0.8001(13) 0.043(4) Uani 0.0504(10) 1 d D U P E 3
H16C H 0.229188 0.710580 0.806522 0.052 Uiso 0.0504(10) 1 calc R U P E 3
C17C C 0.249(2) 0.5850(18) 0.7096(11) 0.044(4) Uani 0.0504(10) 1 d D U P E 3
C18C C 0.305(2) 0.4909(17) 0.7040(12) 0.045(4) Uani 0.0504(10) 1 d D U P E 3
H18C H 0.316646 0.458171 0.643891 0.054 Uiso 0.0504(10) 1 calc R U P E 3
C19C C 0.226(2) 0.6222(18) 0.9748(13) 0.045(5) Uani 0.0504(10) 1 d D U P E 3
C20C C 0.187(3) 0.735(2) 0.971(2) 0.057(6) Uani 0.0504(10) 1 d D U P E 3
H20R H 0.136944 0.737093 0.913541 0.085 Uiso 0.0504(10) 1 calc R U P E 3
H20S H 0.251945 0.788218 0.971862 0.085 Uiso 0.0504(10) 1 calc R U P E 3
H20T H 0.146320 0.752156 1.025872 0.085 Uiso 0.0504(10) 1 calc R U P E 3
C21C C 0.317(3) 0.625(4) 1.0576(18) 0.056(7) Uani 0.0504(10) 1 d D U P E 3
H21R H 0.326025 0.550670 1.073332 0.084 Uiso 0.0504(10) 1 calc R U P E 3
H21S H 0.294026 0.667833 1.112089 0.084 Uiso 0.0504(10) 1 calc R U P E 3
H21T H 0.387688 0.658417 1.040362 0.084 Uiso 0.0504(10) 1 calc R U P E 3
C22C C 0.129(3) 0.543(3) 0.998(2) 0.059(6) Uani 0.0504(10) 1 d D U P E 3
H22R H 0.057431 0.573532 0.983904 0.088 Uiso 0.0504(10) 1 calc R U P E 3
H22S H 0.138813 0.530838 1.064644 0.088 Uiso 0.0504(10) 1 calc R U P E 3
H22T H 0.128666 0.473162 0.959792 0.088 Uiso 0.0504(10) 1 calc R U P E 3
C23C C 0.203(2) 0.6319(18) 0.6197(14) 0.056(5) Uani 0.0504(10) 1 d D U P E 3
C24C C 0.133(3) 0.725(2) 0.634(2) 0.071(7) Uani 0.0504(10) 1 d D U P E 3
H24R H 0.061730 0.709866 0.594675 0.106 Uiso 0.0504(10) 1 calc R U P E 3
H24S H 0.173130 0.791751 0.616798 0.106 Uiso 0.0504(10) 1 calc R U P E 3
H24T H 0.119104 0.735156 0.700264 0.106 Uiso 0.0504(10) 1 calc R U P E 3
C25C C 0.302(3) 0.669(3) 0.567(2) 0.078(7) Uani 0.0504(10) 1 d D U P E 3
H25R H 0.372675 0.657821 0.603549 0.116 Uiso 0.0504(10) 1 calc R U P E 3
H25S H 0.300648 0.746987 0.558774 0.116 Uiso 0.0504(10) 1 calc R U P E 3
H25T H 0.296891 0.627625 0.505652 0.116 Uiso 0.0504(10) 1 calc R U P E 3
C26C C 0.127(3) 0.540(2) 0.558(2) 0.083(8) Uani 0.0504(10) 1 d D U P E 3
H26R H 0.128628 0.472257 0.587963 0.124 Uiso 0.0504(10) 1 calc R U P E 3
H26S H 0.154284 0.530261 0.495848 0.124 Uiso 0.0504(10) 1 calc R U P E 3
H26T H 0.049905 0.560827 0.551022 0.124 Uiso 0.0504(10) 1 calc R U P E 3
C27C C 0.404(2) 0.0471(15) 0.8366(17) 0.057(5) Uani 0.0504(10) 1 d D U P E 3
C28C C 0.328(3) 0.060(3) 0.915(2) 0.071(6) Uani 0.0504(10) 1 d D U P E 3
H28R H 0.372882 0.067997 0.975615 0.107 Uiso 0.0504(10) 1 calc R U P E 3
H28S H 0.273323 -0.003716 0.910809 0.107 Uiso 0.0504(10) 1 calc R U P E 3
H28T H 0.287817 0.125497 0.907628 0.107 Uiso 0.0504(10) 1 calc R U P E 3
C29C C 0.518(2) 0.015(3) 0.881(3) 0.072(6) Uani 0.0504(10) 1 d D U P E 3
H29R H 0.505998 -0.024560 0.935849 0.108 Uiso 0.0504(10) 1 calc R U P E 3
H29S H 0.568923 0.080854 0.900079 0.108 Uiso 0.0504(10) 1 calc R U P E 3
H29T H 0.551602 -0.031565 0.834519 0.108 Uiso 0.0504(10) 1 calc R U P E 3
C30C C 0.352(4) -0.051(2) 0.769(2) 0.082(7) Uani 0.0504(10) 1 d D U P E 3
H30R H 0.367070 -0.038527 0.704705 0.123 Uiso 0.0504(10) 1 calc R U P E 3
H30S H 0.270776 -0.059934 0.772500 0.123 Uiso 0.0504(10) 1 calc R U P E 3
H30T H 0.385017 -0.116827 0.786866 0.123 Uiso 0.0504(10) 1 calc R U P E 3
C31C C 1.0003(17) 0.271(2) 0.704(2) 0.042(5) Uani 0.0504(10) 1 d D U P E 3
C32C C 1.090(2) 0.353(3) 0.673(3) 0.043(6) Uani 0.0504(10) 1 d D U P E 3
H32R H 1.116343 0.408004 0.724884 0.065 Uiso 0.0504(10) 1 calc R U P E 3
H32S H 1.057813 0.388717 0.619334 0.065 Uiso 0.0504(10) 1 calc R U P E 3
H32T H 1.153551 0.314521 0.653584 0.065 Uiso 0.0504(10) 1 calc R U P E 3
C33C C 0.993(3) 0.170(2) 0.632(3) 0.052(6) Uani 0.0504(10) 1 d D U P E 3
H33R H 1.061568 0.133305 0.641043 0.078 Uiso 0.0504(10) 1 calc R U P E 3
H33S H 0.984805 0.192925 0.568071 0.078 Uiso 0.0504(10) 1 calc R U P E 3
H33T H 0.928025 0.120524 0.641130 0.078 Uiso 0.0504(10) 1 calc R U P E 3
C34C C 1.039(5) 0.236(5) 0.800(3) 0.0564(8) Uani 0.0504(10) 1 d D U P E 3
H34R H 1.030879 0.295009 0.848309 0.085 Uiso 0.0504(10) 1 calc R U P E 3
H34S H 1.117635 0.221265 0.801534 0.085 Uiso 0.0504(10) 1 calc R U P E 3
H34T H 0.992725 0.170745 0.811100 0.085 Uiso 0.0504(10) 1 calc R U P E 3
C35C C 0.782(2) 0.6083(11) 0.7066(15) 0.040(4) Uani 0.0504(10) 1 d D U P E 3
C36C C 0.723(2) 0.6520(13) 0.6332(14) 0.042(4) Uani 0.0504(10) 1 d D U P E 3
H36C H 0.687004 0.604559 0.581859 0.050 Uiso 0.0504(10) 1 calc R U P E 3
C37C C 0.716(2) 0.7648(14) 0.6329(13) 0.048(4) Uani 0.0504(10) 1 d D U P E 3
C38C C 0.762(2) 0.8315(14) 0.7135(14) 0.042(4) Uani 0.0504(10) 1 d D U P E 3
H38C H 0.758922 0.907975 0.714549 0.050 Uiso 0.0504(10) 1 calc R U P E 3
C39C C 0.811(3) 0.7884(17) 0.7922(15) 0.043(4) Uani 0.0504(10) 1 d D U P E 3
C40C C 0.829(8) 0.679(2) 0.784(4) 0.040(4) Uani 0.0504(10) 1 d D U P E 3
H40C H 0.874961 0.650731 0.832205 0.047 Uiso 0.0504(10) 1 calc R U P E 3
C41C C 0.6606(19) 0.7980(19) 0.5398(13) 0.067(6) Uani 0.0504(10) 1 d D U P E 3
C42C C 0.685(3) 0.919(2) 0.530(2) 0.076(7) Uani 0.0504(10) 1 d D U P E 3
H42R H 0.669344 0.960363 0.588216 0.114 Uiso 0.0504(10) 1 calc R U P E 3
H42S H 0.636571 0.939131 0.477181 0.114 Uiso 0.0504(10) 1 calc R U P E 3
H42T H 0.763547 0.934154 0.520067 0.114 Uiso 0.0504(10) 1 calc R U P E 3
C43C C 0.5317(19) 0.776(3) 0.535(2) 0.080(7) Uani 0.0504(10) 1 d D U P E 3
H43R H 0.507993 0.705112 0.500071 0.120 Uiso 0.0504(10) 1 calc R U P E 3
H43S H 0.496476 0.833090 0.502836 0.096 Uiso 0.0504(10) 1 calc R U P E 3
H43T H 0.508991 0.776020 0.598683 0.120 Uiso 0.0504(10) 1 calc R U P E 3
C44C C 0.700(3) 0.732(3) 0.4557(15) 0.091(7) Uani 0.0504(10) 1 d D U P E 3
H44R H 0.692703 0.772729 0.400341 0.136 Uiso 0.0504(10) 1 calc R U P E 3
H44S H 0.652920 0.662337 0.443032 0.136 Uiso 0.0504(10) 1 calc R U P E 3
H44T H 0.778119 0.717841 0.470073 0.136 Uiso 0.0504(10) 1 calc R U P E 3
C45C C 0.883(3) 0.853(3) 0.8759(18) 0.048(6) Uani 0.0504(10) 1 d D U P E 3
C46C C 0.807(4) 0.943(5) 0.861(4) 0.047(7) Uani 0.0504(10) 1 d D U P E 3
H46R H 0.814912 0.968890 0.799157 0.071 Uiso 0.0504(10) 1 calc R U P E 3
H46S H 0.728828 0.914539 0.864021 0.071 Uiso 0.0504(10) 1 calc R U P E 3
H46T H 0.827795 1.002929 0.909921 0.071 Uiso 0.0504(10) 1 calc R U P E 3
C47C C 1.003(3) 0.901(3) 0.866(3) 0.060(7) Uani 0.0504(10) 1 d D U P E 3
H47R H 1.054751 0.845143 0.875687 0.090 Uiso 0.0504(10) 1 calc R U P E 3
H47S H 1.006649 0.925689 0.803637 0.090 Uiso 0.0504(10) 1 calc R U P E 3
H47T H 1.023531 0.962795 0.913912 0.090 Uiso 0.0504(10) 1 calc R U P E 3
C48C C 0.870(4) 0.813(4) 0.971(2) 0.056(8) Uani 0.0504(10) 1 d D U P E 3
H48R H 0.919414 0.754652 0.981002 0.083 Uiso 0.0504(10) 1 calc R U P E 3
H48S H 0.891159 0.872975 1.020273 0.083 Uiso 0.0504(10) 1 calc R U P E 3
H48T H 0.792192 0.784585 0.974373 0.083 Uiso 0.0504(10) 1 calc R U P E 3

loop_
_atom_site_aniso_label
_atom_site_aniso_U_11
_atom_site_aniso_U_22
_atom_site_aniso_U_33
_atom_site_aniso_U_23
_atom_site_aniso_U_13
_atom_site_aniso_U_12
Al1 0.0324(3) 0.0421(4) 0.0548(4) 0.0007(3) -0.0030(3) -0.0029(3)
N1 0.0306(8) 0.0319(6) 0.026(2) 0.0010(6) -0.0019(7) -0.0009(5)
C1 0.0289(9) 0.0292(10) 0.0257(10) 0.0024(10) -0.0030(8) -0.0006(8)
C2 0.0332(12) 0.0294(12) 0.0282(11) 0.0004(8) -0.0037(9) 0.0027(9)
C3 0.0340(10) 0.0289(10) 0.0308(15) 0.0018(8) -0.0041(8) 0.0012(8)
C4 0.0315(11) 0.0360(12) 0.0268(12) 0.0073(10) -0.0021(8) 0.0027(9)
C5 0.0258(13) 0.0341(15) 0.0287(14) 0.0029(12) -0.0040(12) -0.0018(12)
C6 0.0301(10) 0.0306(10) 0.0249(11) 0.0026(7) -0.0030(8) -0.0010(8)
C7 0.0300(12) 0.0316(11) 0.0265(14) 0.0045(9) -0.0018(9) 0.0005(8)
C8 0.0279(12) 0.0340(12) 0.0306(17) 0.0049(11) -0.0053(12) -0.0010(11)
C9 0.0345(17) 0.0304(13) 0.0289(15) 0.0037(11) -0.0052(14) -0.0030(12)
C10 0.0334(13) 0.0313(12) 0.0319(17) 0.0023(10) -0.0050(10) 0.0032(9)
C11 0.0293(12) 0.0321(13) 0.0285(14) 0.0044(9) -0.0048(9) -0.0002(10)
C12 0.0265(13) 0.0315(13) 0.0282(12) 0.0044(11) -0.0061(13) -0.0017(11)
C13 0.0312(9) 0.0264(9) 0.0284(9) -0.0023(7) -0.0020(7) 0.0015(7)
C14 0.0350(10) 0.0321(9) 0.0282(10) 0.0014(7) -0.0014(8) -0.0019(8)
C15 0.0336(12) 0.0313(11) 0.0271(11) -0.0017(8) -0.0022(9) 0.0010(8)
C16 0.0295(14) 0.0272(13) 0.0383(14) -0.0025(12) -0.0071(14) 0.0011(12)
C17 0.0330(11) 0.0280(10) 0.0310(11) 0.0015(8) -0.0002(9) 0.0027(8)
C18 0.0330(10) 0.0306(10) 0.0302(14) 0.0008(8) -0.0067(9) 0.0029(8)
C19 0.0393(14) 0.0354(14) 0.0317(13) -0.0026(11) -0.0086(11) -0.0034(11)
C20 0.0522(14) 0.0512(13) 0.0384(14) 0.0083(10) -0.0107(11) 0.0065(11)
C21 0.0509(15) 0.0586(16) 0.0387(14) 0.0005(14) -0.0156(11) -0.0154(12)
C22 0.0592(14) 0.0575(15) 0.0297(12) -0.0041(10) -0.0080(11) 0.0015(11)
C23 0.0300(13) 0.0434(16) 0.0352(13) 0.0131(11) -0.0043(10) 0.0027(11)
C24 0.0372(15) 0.055(2) 0.0541(17) 0.0163(14) 0.0016(12) -0.0046(12)
C25 0.0491(16) 0.070(2) 0.088(2) 0.0447(18) 0.0077(17) 0.0163(14)
C26 0.0695(18) 0.0809(19) 0.0415(14) -0.0003(13) 0.0109(12) -0.0177(15)
C27 0.0343(15) 0.0326(15) 0.0369(15) 0.0051(13) -0.0031(12) 0.0038(11)
C28 0.0393(17) 0.0349(15) 0.059(2) 0.0003(13) -0.0035(15) 0.0083(13)
C29 0.0549(17) 0.0686(16) 0.0448(17) 0.0042(13) -0.0130(14) 0.0208(15)
C30 0.0392(15) 0.0425(15) 0.073(2) 0.0063(16) 0.0099(13) 0.0064(12)
C31 0.0337(17) 0.0322(18) 0.0368(17) 0.0008(17) -0.0075(16) -0.0012(15)
C32 0.048(2) 0.0482(17) 0.0411(15) -0.0026(12) -0.0141(14) -0.0023(18)
C33 0.0388(15) 0.0348(12) 0.059(2) 0.0017(14) -0.0026(13) -0.0079(12)
C34 0.0457(15) 0.0308(12) 0.063(3) 0.0012(15) -0.0015(16) 0.0008(9)
C35 0.0281(10) 0.0278(9) 0.0315(10) 0.0014(8) -0.0017(8) 0.0034(8)
C36 0.0368(14) 0.0409(14) 0.030(2) 0.0006(11) -0.0074(11) 0.0017(11)
C37 0.0352(11) 0.0433(12) 0.0275(10) 0.0051(9) -0.0024(8) 0.0027(9)
C38 0.0307(10) 0.0417(11) 0.0320(11) 0.0022(9) -0.0066(11) 0.0025(9)
C39 0.0340(10) 0.0353(10) 0.0268(10) 0.0043(8) -0.0036(8) 0.0024(8)
C40 0.0335(9) 0.0323(9) 0.0303(10) 0.0035(7) 0.0005(8) 0.0023(7)
C41 0.0352(17) 0.064(3) 0.0265(18) 0.005(2) -0.0022(14) 0.000(2)
C42 0.065(3) 0.097(3) 0.054(3) 0.049(2) 0.018(2) 0.016(2)
C43 0.064(4) 0.099(4) 0.034(3) -0.007(3) 0.002(3) -0.011(3)
C44 0.046(3) 0.081(4) 0.032(3) 0.008(3) 0.002(2) 0.001(2)
C41D 0.0352(17) 0.064(3) 0.0265(18) 0.005(2) -0.0022(14) 0.000(2)
C42D 0.081(5) 0.108(6) 0.050(4) 0.032(4) 0.003(4) 0.019(5)
C43D 0.068(7) 0.084(5) 0.054(6) 0.001(4) 0.006(5) 0.005(4)
C44D 0.057(5) 0.105(7) 0.051(6) 0.013(7) 0.020(5) -0.025(5)
C45 0.0360(13) 0.0491(16) 0.0273(13) 0.0068(11) -0.0076(10) 0.0007(11)
C46 0.0582(16) 0.0585(16) 0.0366(18) 0.0122(13) -0.0052(15) 0.0081(12)
C47 0.0401(16) 0.101(3) 0.041(2) 0.027(2) -0.0063(14) 0.0021(17)
C48 0.0633(15) 0.0626(14) 0.0318(12) -0.0027(10) -0.0112(10) 0.0041(12)
Al1B 0.062(3) 0.048(2) 0.049(2) -0.0108(17) 0.011(2) -0.003(2)
N1B 0.0306(8) 0.0319(6) 0.026(2) 0.0010(6) -0.0019(7) -0.0009(5)
C1B 0.035(4) 0.021(4) 0.024(4) -0.003(3) 0.000(4) 0.008(3)
C2B 0.022(4) 0.031(4) 0.020(5) 0.006(4) 0.001(3) 0.001(3)
C3B 0.030(4) 0.028(4) 0.020(5) 0.004(4) 0.003(4) 0.001(3)
C4B 0.031(5) 0.032(5) 0.030(5) 0.006(4) -0.003(4) 0.004(4)
C5B 0.034(5) 0.024(4) 0.019(5) -0.003(4) 0.003(4) 0.006(4)
C6B 0.027(3) 0.033(3) 0.021(4) 0.003(3) 0.006(3) 0.004(3)
C7B 0.034(3) 0.037(3) 0.027(3) -0.003(3) 0.008(3) 0.000(3)
C8B 0.029(4) 0.033(5) 0.016(5) -0.001(3) 0.011(4) 0.000(4)
C9B 0.026(3) 0.045(4) 0.029(4) -0.004(3) 0.002(3) -0.004(3)
C10B 0.031(3) 0.043(4) 0.021(4) -0.002(3) 0.002(3) -0.007(3)
C11B 0.032(3) 0.045(3) 0.025(3) -0.005(3) 0.019(3) 0.003(3)
C12B 0.031(3) 0.032(3) 0.023(3) -0.005(3) -0.002(3) -0.001(3)
C13B 0.028(3) 0.040(4) 0.030(4) -0.001(3) 0.001(3) 0.003(3)
C14B 0.038(4) 0.042(4) 0.032(4) 0.005(3) 0.003(3) 0.006(3)
C15B 0.045(4) 0.042(4) 0.030(3) -0.001(3) -0.001(3) 0.005(3)
C16B 0.039(4) 0.040(4) 0.033(3) 0.001(3) 0.005(3) 0.008(3)
C17B 0.035(4) 0.048(4) 0.033(4) -0.003(3) -0.002(3) 0.008(3)
C18B 0.035(5) 0.038(5) 0.032(5) 0.004(4) 0.003(5) 0.001(5)
C19B 0.072(7) 0.054(6) 0.030(5) -0.005(5) -0.011(5) 0.006(5)
C20B 0.090(7) 0.073(7) 0.037(6) -0.001(5) -0.003(5) 0.013(6)
C21B 0.078(8) 0.067(9) 0.020(6) 0.009(7) -0.020(5) 0.007(7)
C22B 0.098(10) 0.063(7) 0.041(8) -0.021(6) -0.011(8) 0.001(6)
C23B 0.036(6) 0.059(8) 0.052(7) -0.001(6) -0.013(6) 0.016(6)
C24B 0.069(10) 0.089(10) 0.068(10) 0.011(8) -0.029(8) -0.003(8)
C25B 0.054(7) 0.082(9) 0.092(10) 0.011(8) -0.004(7) 0.006(7)
C26B 0.084(10) 0.101(10) 0.066(7) 0.034(7) -0.001(8) 0.029(10)
C27B 0.042(7) 0.029(7) 0.048(7) 0.000(8) -0.011(7) 0.003(6)
C28B 0.048(2) 0.0482(17) 0.0411(15) -0.0026(12) -0.0141(14) -0.0023(18)
C29B 0.0388(15) 0.0348(12) 0.059(2) 0.0017(14) -0.0026(13) -0.0079(12)
C30B 0.0457(15) 0.0308(12) 0.063(3) 0.0012(15) -0.0015(16) 0.0008(9)
C31B 0.036(7) 0.070(8) 0.028(7) 0.000(6) 0.015(6) 0.002(7)
C32B 0.118(11) 0.120(9) 0.075(9) 0.037(7) 0.046(8) 0.016(9)
C33B 0.061(7) 0.126(11) 0.071(10) -0.002(8) -0.004(7) 0.026(8)
C34B 0.035(9) 0.100(9) 0.018(9) 0.000(7) -0.003(6) 0.015(8)
C35B 0.027(3) 0.042(4) 0.034(4) 0.000(3) 0.002(3) -0.007(3)
C36B 0.033(4) 0.042(4) 0.036(4) 0.002(3) 0.002(3) -0.004(3)
C37B 0.036(4) 0.039(4) 0.045(4) -0.001(3) 0.004(4) -0.005(4)
C38B 0.033(6) 0.036(5) 0.037(5) 0.009(4) 0.010(5) -0.003(5)
C39B 0.029(4) 0.042(4) 0.036(4) -0.003(3) -0.004(3) 0.003(3)
C40B 0.027(3) 0.038(4) 0.036(3) 0.002(3) 0.003(3) 0.001(3)
C41B 0.061(7) 0.039(6) 0.049(6) 0.003(5) 0.006(5) -0.004(5)
C42B 0.095(8) 0.052(7) 0.065(6) 0.014(5) -0.030(6) 0.004(6)
C43B 0.052(6) 0.062(6) 0.070(7) 0.019(6) -0.004(6) 0.009(5)
C44B 0.048(6) 0.064(9) 0.080(9) 0.010(7) 0.000(6) -0.008(6)
C45B 0.069(8) 0.064(7) 0.044(6) -0.013(6) 0.010(6) 0.001(6)
C46B 0.136(10) 0.113(9) 0.071(8) -0.007(8) 0.029(9) 0.041(9)
C47B 0.147(12) 0.112(9) 0.041(7) 0.010(7) 0.007(9) 0.012(10)
C48B 0.095(8) 0.130(11) 0.052(8) -0.025(10) -0.017(7) 0.002(8)
Al1C 0.067(10) 0.068(9) 0.046(8) 0.017(6) 0.004(7) -0.005(8)
N1C 0.0306(8) 0.0319(6) 0.026(2) 0.0010(6) -0.0019(7) -0.0009(5)
C1C 0.030(4) 0.043(5) 0.027(5) 0.015(4) 0.001(4) 0.005(4)
C2C 0.035(5) 0.041(6) 0.027(6) 0.023(5) 0.009(5) -0.004(5)
C3C 0.034(6) 0.046(6) 0.030(7) 0.016(6) 0.002(6) -0.002(5)
C4C 0.037(6) 0.052(6) 0.035(6) 0.021(6) 0.002(6) 0.003(5)
C5C 0.034(6) 0.043(6) 0.029(7) 0.017(6) 0.003(6) 0.000(6)
C6C 0.033(5) 0.040(4) 0.027(5) 0.018(5) 0.002(5) 0.003(4)
C7C 0.028(5) 0.041(5) 0.025(5) 0.010(5) 0.001(5) 0.002(4)
C8C 0.034(6) 0.037(6) 0.022(7) 0.006(6) 0.000(6) 0.005(5)
C9C 0.030(5) 0.044(6) 0.024(6) 0.006(6) -0.002(5) 0.002(5)
C10C 0.032(6) 0.041(7) 0.021(7) 0.005(6) -0.004(6) 0.000(6)
C11C 0.029(5) 0.046(6) 0.023(6) 0.008(5) -0.006(5) -0.001(5)
C12C 0.033(5) 0.038(5) 0.024(5) 0.008(5) 0.000(5) 0.003(4)
C13C 0.039(6) 0.051(6) 0.032(6) 0.018(5) 0.006(5) 0.005(5)
C14C 0.043(8) 0.057(8) 0.032(7) 0.020(7) 0.009(7) 0.006(7)
C15C 0.045(7) 0.057(7) 0.032(7) 0.020(6) 0.005(6) 0.008(6)
C16C 0.046(8) 0.057(8) 0.032(7) 0.021(7) 0.010(7) 0.007(7)
C17C 0.048(7) 0.058(7) 0.031(7) 0.019(6) 0.005(6) 0.010(6)
C18C 0.045(8) 0.060(8) 0.032(7) 0.016(6) 0.005(7) 0.006(6)
C19C 0.050(10) 0.059(10) 0.029(8) 0.015(8) 0.004(8) 0.007(8)
C20C 0.054(12) 0.064(11) 0.052(12) 0.010(10) 0.000(10) 0.012(10)
C21C 0.065(13) 0.058(14) 0.042(10) 0.001(12) -0.013(11) 0.011(12)
C22C 0.061(13) 0.079(13) 0.037(12) 0.018(12) 0.009(10) -0.005(11)
C23C 0.073(11) 0.058(10) 0.041(9) 0.032(8) 0.004(9) 0.002(9)
C24C 0.087(15) 0.060(13) 0.068(14) 0.026(12) 0.006(13) 0.000(11)
C25C 0.097(15) 0.065(15) 0.074(15) 0.021(13) 0.022(13) -0.003(12)
C26C 0.086(16) 0.071(14) 0.089(16) 0.012(13) -0.001(14) -0.001(12)
C27C 0.051(10) 0.069(10) 0.052(10) 0.038(9) 0.001(9) -0.009(9)
C28C 0.070(13) 0.087(14) 0.065(13) 0.055(11) 0.015(11) -0.001(12)
C29C 0.069(11) 0.083(12) 0.069(12) 0.044(10) -0.002(10) 0.004(10)
C30C 0.087(14) 0.082(11) 0.075(13) 0.037(11) -0.009(12) -0.009(12)
C31C 0.038(8) 0.054(9) 0.032(8) 0.001(7) -0.009(8) 0.007(8)
C32C 0.024(10) 0.060(14) 0.049(13) 0.000(11) 0.006(11) 0.028(11)
C33C 0.041(11) 0.059(12) 0.056(9) 0.006(10) -0.013(11) 0.029(10)
C34C 0.0549(17) 0.0686(16) 0.0448(17) 0.0042(13) -0.0130(14) 0.0208(15)
C35C 0.036(7) 0.051(7) 0.029(7) 0.007(6) -0.011(6) -0.001(6)
C36C 0.037(7) 0.053(7) 0.031(7) 0.009(6) -0.015(6) -0.003(7)
C37C 0.046(7) 0.059(7) 0.034(7) 0.012(6) -0.016(6) -0.004(6)
C38C 0.039(7) 0.052(7) 0.030(7) 0.009(6) -0.011(6) -0.006(7)
C39C 0.042(7) 0.052(7) 0.031(7) 0.008(6) -0.014(6) -0.002(6)
C40C 0.035(7) 0.051(7) 0.029(7) 0.008(6) -0.012(6) -0.006(6)
C41C 0.066(10) 0.088(11) 0.041(9) 0.025(9) -0.025(9) -0.006(11)
C42C 0.069(14) 0.108(13) 0.046(13) 0.042(11) -0.036(12) -0.007(13)
C43C 0.071(11) 0.113(16) 0.054(13) 0.035(13) -0.023(10) -0.002(13)
C44C 0.095(14) 0.124(15) 0.050(10) 0.023(12) -0.010(12) -0.006(14)
C45C 0.050(10) 0.052(11) 0.036(10) -0.003(9) -0.015(9) -0.006(9)
C46C 0.046(12) 0.058(12) 0.028(12) -0.002(10) -0.028(11) -0.013(11)
C47C 0.051(11) 0.078(15) 0.044(14) -0.014(13) -0.010(11) -0.004(11)
C48C 0.064(16) 0.063(16) 0.030(10) 0.001(11) -0.024(11) -0.008(14)

loop_
_atom_type_symbol
_atom_type_description
_atom_type_scat_dispersion_real
_atom_type_scat_dispersion_imag
_atom_type_scat_source
Al Al 0.1764 0.1845 'International Tables Vol C Tables 4.2.6.8 and 6.1.1.4'
C C 0.0148 0.0070 'International Tables Vol C Tables 4.2.6.8 and 6.1.1.4'
N N 0.0253 0.0136 'International Tables Vol C Tables 4.2.6.8 and 6.1.1.4'
H H 0.0000 0.0000 'International Tables Vol C Tables 4.2.6.8 and 6.1.1.4'

loop_
_geom_angle_atom_site_label_1
_geom_angle_atom_site_label_2
_geom_angle_atom_site_label_3
_geom_angle
_geom_angle_site_symmetry_1
_geom_angle_site_symmetry_3
_geom_angle_publ_flag
C1 N1 C12 104.1(3) . . ?
C1 N1 Al1 127.1(2) . . ?
C12 N1 Al1 127.4(2) . . ?
N1 C1 C6 112.26(19) . . ?
N1 C1 C2 128.6(2) . . ?
C6 C1 C2 119.15(18) . . ?
C3 C2 C1 118.18(18) . . ?
C3 C2 C13 123.85(19) . . ?
C1 C2 C13 117.9(2) . . ?
C2 C3 C4 123.82(19) . . ?
C5 C4 C3 117.5(3) . . ?
C5 C4 C27 120.1(3) . . ?
C3 C4 C27 122.3(2) . . ?
C6 C5 C4 120.6(5) . . ?
C5 C6 C1 120.8(3) . . ?
C5 C6 C7 133.7(3) . . ?
C1 C6 C7 105.40(18) . . ?
C8 C7 C12 120.2(3) . . ?
C8 C7 C6 132.9(3) . . ?
C12 C7 C6 106.8(2) . . ?
C9 C8 C7 120.1(5) . . ?
C8 C9 C10 118.3(3) . . ?
C8 C9 C31 119.5(4) . . ?
C10 C9 C31 122.0(3) . . ?
C11 C10 C9 123.1(3) . . ?
C10 C11 C12 117.5(2) . . ?
C10 C11 C35 122.8(2) . . ?
C12 C11 C35 119.6(2) . . ?
C11 C12 C7 120.7(2) . . ?
C11 C12 N1 127.7(2) . . ?
C7 C12 N1 111.4(3) . . ?
C18 C13 C14 118.8(2) . . ?
C18 C13 C2 120.1(2) . . ?
C14 C13 C2 120.99(16) . . ?
C15 C14 C13 121.60(16) . . ?
C16 C15 C14 118.0(3) . . ?
C16 C15 C19 123.2(3) . . ?
C14 C15 C19 118.8(2) . . ?
C15 C16 C17 122.0(5) . . ?
C18 C17 C16 118.1(3) . . ?
C18 C17 C23 119.7(3) . . ?
C16 C17 C23 122.2(3) . . ?
C13 C18 C17 121.5(4) . . ?
C20 C19 C21 108.6(2) . . ?
C20 C19 C15 110.2(2) . . ?
C21 C19 C15 112.2(3) . . ?
C20 C19 C22 109.6(2) . . ?
C21 C19 C22 107.5(2) . . ?
C15 C19 C22 108.8(2) . . ?
C24 C23 C25 109.2(3) . . ?
C24 C23 C17 113.8(2) . . ?
C25 C23 C17 108.1(2) . . ?
C24 C23 C26 106.9(3) . . ?
C25 C23 C26 109.8(3) . . ?
C17 C23 C26 109.0(2) . . ?
C4 C27 C28 112.7(3) . . ?
C4 C27 C30 112.0(2) . . ?
C28 C27 C30 107.2(3) . . ?
C4 C27 C29 107.5(3) . . ?
C28 C27 C29 109.0(3) . . ?
C30 C27 C29 108.3(3) . . ?
C34 C31 C32 109.1(3) . . ?
C34 C31 C33 108.6(3) . . ?
C32 C31 C33 107.8(3) . . ?
C34 C31 C9 112.7(3) . . ?
C32 C31 C9 107.6(3) . . ?
C33 C31 C9 110.8(3) . . ?
C36 C35 C40 119.1(2) . . ?
C36 C35 C11 120.0(2) . . ?
C40 C35 C11 120.77(18) . . ?
C35 C36 C37 121.4(3) . . ?
C36 C37 C38 118.0(3) . . ?
C39 C38 C37 121.6(3) . . ?
C40 C39 C38 118.13(18) . . ?
C40 C39 C45 119.74(18) . . ?
C38 C39 C45 122.1(2) . . ?
C35 C40 C39 121.62(17) . . ?
C42 C41 C44 107.9(5) . . ?
C42 C41 C43 105.2(5) . . ?
C44 C41 C43 108.8(6) . . ?
C42D C41D C44D 108.0(10) . . ?
C42D C41D C43D 106.7(8) . . ?
C44D C41D C43D 109.6(10) . . ?
C46 C45 C48 109.1(2) . . ?
C46 C45 C47 107.6(3) . . ?
C48 C45 C47 108.4(3) . . ?
C46 C45 C39 109.6(2) . . ?
C48 C45 C39 109.3(2) . . ?
C47 C45 C39 112.8(3) . . ?
C12B N1B C1B 103.2(7) . . ?
C12B N1B Al1B 129.9(9) . . ?
C1B N1B Al1B 125.9(8) . . ?
C6B C1B C2B 120.5(8) . . ?
C6B C1B N1B 112.2(7) . . ?
C2B C1B N1B 127.3(8) . . ?
C3B C2B C1B 116.7(8) . . ?
C3B C2B C13B 124.9(9) . . ?
C1B C2B C13B 118.4(8) . . ?
C2B C3B C4B 125.0(10) . . ?
C5B C4B C3B 116.8(10) . . ?
C5B C4B C27B 118.2(10) . . ?
C3B C4B C27B 124.7(11) . . ?
C4B C5B C6B 121.2(10) . . ?
C5B C6B C1B 119.7(8) . . ?
C5B C6B C7B 134.2(8) . . ?
C1B C6B C7B 105.8(7) . . ?
C12B C7B C8B 121.0(7) . . ?
C12B C7B C6B 106.3(6) . . ?
C8B C7B C6B 132.5(7) . . ?
C9B C8B C7B 119.5(10) . . ?
C8B C9B C10B 118.6(7) . . ?
C8B C9B C31B 122.0(8) . . ?
C10B C9B C31B 119.3(8) . . ?
C11B C10B C9B 122.7(7) . . ?
C10B C11B C12B 118.8(6) . . ?
C10B C11B C35B 122.8(6) . . ?
C12B C11B C35B 118.4(6) . . ?
C7B C12B C11B 119.3(6) . . ?
C7B C12B N1B 112.4(6) . . ?
C11B C12B N1B 127.8(7) . . ?
C18B C13B C14B 119.4(8) . . ?
C18B C13B C2B 119.8(8) . . ?
C14B C13B C2B 120.8(7) . . ?
C15B C14B C13B 120.7(7) . . ?
C14B C15B C16B 117.9(6) . . ?
C14B C15B C19B 122.2(7) . . ?
C16B C15B C19B 119.8(7) . . ?
C15B C16B C17B 123.6(7) . . ?
C18B C17B C16B 116.2(8) . . ?
C18B C17B C23B 123.3(9) . . ?
C16B C17B C23B 120.1(8) . . ?
C17B C18B C13B 122.1(11) . . ?
C20B C19B C21B 109.0(12) . . ?
C20B C19B C22B 109.6(10) . . ?
C21B C19B C22B 106.5(11) . . ?
C20B C19B C15B 112.1(8) . . ?
C21B C19B C15B 110.1(10) . . ?
C22B C19B C15B 109.5(9) . . ?
C24B C23B C25B 108.0(12) . . ?
C24B C23B C17B 112.9(12) . . ?
C25B C23B C17B 109.7(10) . . ?
C24B C23B C26B 106.9(12) . . ?
C25B C23B C26B 110.0(11) . . ?
C17B C23B C26B 109.2(10) . . ?
C28B C27B C4B 113.4(12) . . ?
C28B C27B C30B 107.8(13) . . ?
C4B C27B C30B 112.4(13) . . ?
C28B C27B C29B 109.2(12) . . ?
C4B C27B C29B 106.6(13) . . ?
C30B C27B C29B 107.2(13) . . ?
C34B C31B C32B 111.7(12) . . ?
C34B C31B C33B 107.4(11) . . ?
C32B C31B C33B 103.2(10) . . ?
C34B C31B C9B 114.6(11) . . ?
C32B C31B C9B 109.2(10) . . ?
C33B C31B C9B 110.1(10) . . ?
C40B C35B C36B 118.1(7) . . ?
C40B C35B C11B 123.6(7) . . ?
C36B C35B C11B 118.3(7) . . ?
C35B C36B C37B 122.0(9) . . ?
C36B C37B C38B 118.3(9) . . ?
C36B C37B C41B 119.8(9) . . ?
C38B C37B C41B 121.9(9) . . ?
C39B C38B C37B 121.5(11) . . ?
C38B C39B C40B 118.4(9) . . ?
C38B C39B C45B 122.2(10) . . ?
C40B C39B C45B 119.3(9) . . ?
C35B C40B C39B 121.7(7) . . ?
C42B C41B C44B 109.2(11) . . ?
C42B C41B C37B 113.5(10) . . ?
C44B C41B C37B 109.0(12) . . ?
C42B C41B C43B 107.6(10) . . ?
C44B C41B C43B 108.8(11) . . ?
C37B C41B C43B 108.6(11) . . ?
C46B C45B C48B 108.3(12) . . ?
C46B C45B C39B 112.9(13) . . ?
C48B C45B C39B 103.5(13) . . ?
C46B C45B C47B 104.9(11) . . ?
C48B C45B C47B 112.0(12) . . ?
C39B C45B C47B 115.3(12) . . ?
C1C N1C C12C 102.8(8) . . ?
C1C N1C Al1C 129.3(13) . . ?
C12C N1C Al1C 127.2(11) . . ?
N1C C1C C6C 113.0(8) . . ?
N1C C1C C2C 128.5(9) . . ?
C6C C1C C2C 118.4(9) . . ?
C3C C2C C1C 117.5(10) . . ?
C3C C2C C13C 125.1(11) . . ?
C1C C2C C13C 117.3(11) . . ?
C2C C3C C4C 125.4(12) . . ?
C5C C4C C3C 115.6(11) . . ?
C5C C4C C27C 117.1(13) . . ?
C3C C4C C27C 124.8(12) . . ?
C6C C5C C4C 121.7(12) . . ?
C5C C6C C1C 120.8(11) . . ?
C5C C6C C7C 132.5(14) . . ?
C1C C6C C7C 104.6(8) . . ?
C12C C7C C8C 121.9(11) . . ?
C12C C7C C6C 106.2(8) . . ?
C8C C7C C6C 131.2(11) . . ?
C9C C8C C7C 118.7(12) . . ?
C8C C9C C10C 117.8(11) . . ?
C8C C9C C31C 119.3(12) . . ?
C10C C9C C31C 122.0(12) . . ?
C11C C10C C9C 124.4(11) . . ?
C10C C11C C12C 117.2(10) . . ?
C10C C11C C35C 123.5(12) . . ?
C12C C11C C35C 119.2(11) . . ?
C7C C12C C11C 118.7(12) . . ?
C7C C12C N1C 111.5(11) . . ?
C11C C12C N1C 126.3(14) . . ?
C18C C13C C14C 118.4(10) . . ?
C18C C13C C2C 121.5(11) . . ?
C14C C13C C2C 120.0(11) . . ?
C15C C14C C13C 121.4(11) . . ?
C14C C15C C16C 116.8(11) . . ?
C14C C15C C19C 121.0(11) . . ?
C16C C15C C19C 122.1(11) . . ?
C15C C16C C17C 122.0(14) . . ?
C18C C17C C16C 116.4(11) . . ?
C18C C17C C23C 120.3(11) . . ?
C16C C17C C23C 123.2(11) . . ?
C13C C18C C17C 122.2(11) . . ?
C20C C19C C15C 110.4(11) . . ?
C20C C19C C21C 108.5(13) . . ?
C15C C19C C21C 112.7(13) . . ?
C20C C19C C22C 109.5(13) . . ?
C15C C19C C22C 110.3(12) . . ?
C21C C19C C22C 105.3(12) . . ?
C24C C23C C25C 108.3(13) . . ?
C24C C23C C17C 115.5(13) . . ?
C25C C23C C17C 108.5(12) . . ?
C24C C23C C26C 106.3(13) . . ?
C25C C23C C26C 109.8(13) . . ?
C17C C23C C26C 108.3(12) . . ?
C28C C27C C4C 114.3(12) . . ?
C28C C27C C30C 107.1(13) . . ?
C4C C27C C30C 114.3(13) . . ?
C28C C27C C29C 107.8(13) . . ?
C4C C27C C29C 106.5(12) . . ?
C30C C27C C29C 106.5(13) . . ?
C34C C31C C32C 110.1(14) . . ?
C34C C31C C33C 107.6(13) . . ?
C32C C31C C33C 105.7(12) . . ?
C34C C31C C9C 113.6(14) . . ?
C32C C31C C9C 108.4(12) . . ?
C33C C31C C9C 111.1(13) . . ?
C36C C35C C40C 118.3(10) . . ?
C36C C35C C11C 121.9(12) . . ?
C40C C35C C11C 119.5(12) . . ?
C35C C36C C37C 121.8(11) . . ?
C38C C37C C36C 117.5(11) . . ?
C38C C37C C41C 128.8(13) . . ?
C36C C37C C41C 113.6(13) . . ?
C39C C38C C37C 121.8(12) . . ?
C40C C39C C38C 117.9(13) . . ?
C40C C39C C45C 113(2) . . ?
C38C C39C C45C 126(2) . . ?
C39C C40C C35C 121.7(13) . . ?
C42C C41C C44C 109.7(13) . . ?
C42C C41C C37C 112.0(9) . . ?
C44C C41C C37C 110.8(9) . . ?
C42C C41C C43C 106.2(12) . . ?
C44C C41C C43C 107.7(13) . . ?
C37C C41C C43C 110.2(9) . . ?
C46C C45C C48C 109.4(15) . . ?
C46C C45C C39C 86(3) . . ?
C48C C45C C39C 116(3) . . ?
C46C C45C C47C 107.0(14) . . ?
C48C C45C C47C 112.5(14) . . ?
C39C C45C C47C 121(3) . . ?

loop_
_geom_bond_atom_site_label_1
_geom_bond_atom_site_label_2
_geom_bond_distance
_geom_bond_site_symmetry_2
_geom_bond_publ_flag
Al1 N1 1.908(3) . ?
Al1 C13 3.015(3) . ?
Al1 C35 3.019(3) . ?
Al1 C14 3.178(3) . ?
Al1 C40 3.175(3) . ?
N1 C1 1.407(4) . ?
N1 C12 1.412(3) . ?
C1 C6 1.410(3) . ?
C1 C2 1.416(3) . ?
C2 C3 1.364(3) . ?
C2 C13 1.499(3) . ?
C3 C4 1.408(3) . ?
C4 C5 1.390(5) . ?
C4 C27 1.516(4) . ?
C5 C6 1.389(5) . ?
C6 C7 1.443(3) . ?
C7 C8 1.400(4) . ?
C7 C12 1.405(3) . ?
C8 C9 1.383(6) . ?
C9 C10 1.407(4) . ?
C9 C31 1.546(3) . ?
C10 C11 1.388(3) . ?
C11 C12 1.394(3) . ?
C11 C35 1.499(3) . ?
C13 C18 1.389(4) . ?
C13 C14 1.394(2) . ?
C14 C15 1.394(2) . ?
C15 C16 1.389(5) . ?
C15 C19 1.535(3) . ?
C16 C17 1.405(4) . ?
C17 C18 1.390(3) . ?
C17 C23 1.533(4) . ?
C19 C20 1.520(4) . ?
C19 C21 1.528(3) . ?
C19 C22 1.541(4) . ?
C23 C24 1.505(4) . ?
C23 C25 1.525(4) . ?
C23 C26 1.552(4) . ?
C27 C28 1.524(3) . ?
C27 C30 1.536(4) . ?
C27 C29 1.546(4) . ?
C31 C34 1.526(4) . ?
C31 C32 1.535(4) . ?
C31 C33 1.539(4) . ?
C35 C36 1.379(4) . ?
C35 C40 1.392(2) . ?
C36 C37 1.400(4) . ?
C37 C38 1.404(3) . ?
C38 C39 1.394(3) . ?
C39 C40 1.392(3) . ?
C39 C45 1.542(3) . ?
C41 C42 1.527(7) . ?
C41 C44 1.535(6) . ?
C41 C43 1.535(7) . ?
C41D C42D 1.519(9) . ?
C41D C44D 1.534(9) . ?
C41D C43D 1.547(9) . ?
C45 C46 1.518(4) . ?
C45 C48 1.525(4) . ?
C45 C47 1.541(4) . ?
Al1B N1B 1.917(10) . ?
N1B C12B 1.414(9) . ?
N1B C1B 1.415(9) . ?
C1B C6B 1.409(9) . ?
C1B C2B 1.414(9) . ?
C2B C3B 1.365(9) . ?
C2B C13B 1.501(8) . ?
C3B C4B 1.404(10) . ?
C4B C5B 1.390(10) . ?
C4B C27B 1.516(10) . ?
C5B C6B 1.391(9) . ?
C6B C7B 1.441(8) . ?
C7B C12B 1.399(7) . ?
C7B C8B 1.408(9) . ?
C8B C9B 1.387(10) . ?
C9B C10B 1.405(8) . ?
C9B C31B 1.548(9) . ?
C10B C11B 1.375(8) . ?
C11B C12B 1.407(7) . ?
C11B C35B 1.497(7) . ?
C13B C18B 1.390(10) . ?
C13B C14B 1.407(8) . ?
C14B C15B 1.380(8) . ?
C15B C16B 1.392(8) . ?
C15B C19B 1.542(9) . ?
C16B C17B 1.407(8) . ?
C17B C18B 1.384(10) . ?
C17B C23B 1.535(10) . ?
C19B C20B 1.500(10) . ?
C19B C21B 1.534(10) . ?
C19B C22B 1.536(10) . ?
C23B C24B 1.503(10) . ?
C23B C25B 1.533(11) . ?
C23B C26B 1.551(11) . ?
C27B C28B 1.515(10) . ?
C27B C30B 1.540(11) . ?
C27B C29B 1.549(11) . ?
C31B C34B 1.520(10) . ?
C31B C32B 1.546(11) . ?
C31B C33B 1.546(11) . ?
C35B C40B 1.391(8) . ?
C35B C36B 1.393(8) . ?
C36B C37B 1.398(9) . ?
C37B C38B 1.399(10) . ?
C37B C41B 1.533(9) . ?
C38B C39B 1.388(10) . ?
C39B C40B 1.406(8) . ?
C39B C45B 1.536(10) . ?
C41B C42B 1.524(10) . ?
C41B C44B 1.527(10) . ?
C41B C43B 1.540(10) . ?
C45B C46B 1.512(11) . ?
C45B C48B 1.515(10) . ?
C45B C47B 1.544(11) . ?
Al1C N1C 1.919(11) . ?
N1C C1C 1.409(10) . ?
N1C C12C 1.422(10) . ?
C1C C6C 1.409(9) . ?
C1C C2C 1.424(9) . ?
C2C C3C 1.366(10) . ?
C2C C13C 1.501(9) . ?
C3C C4C 1.410(10) . ?
C4C C5C 1.394(11) . ?
C4C C27C 1.520(10) . ?
C5C C6C 1.391(10) . ?
C6C C7C 1.446(9) . ?
C7C C12C 1.401(10) . ?
C7C C8C 1.406(10) . ?
C8C C9C 1.388(11) . ?
C9C C10C 1.404(10) . ?
C9C C31C 1.546(10) . ?
C10C C11C 1.382(10) . ?
C11C C12C 1.405(9) . ?
C11C C35C 1.496(9) . ?
C13C C18C 1.390(10) . ?
C13C C14C 1.405(9) . ?
C14C C15C 1.387(9) . ?
C15C C16C 1.396(10) . ?
C15C C19C 1.531(9) . ?
C16C C17C 1.406(10) . ?
C17C C18C 1.392(10) . ?
C17C C23C 1.534(10) . ?
C19C C20C 1.513(10) . ?
C19C C21C 1.532(10) . ?
C19C C22C 1.542(11) . ?
C23C C24C 1.500(10) . ?
C23C C25C 1.526(11) . ?
C23C C26C 1.556(11) . ?
C27C C28C 1.519(11) . ?
C27C C30C 1.538(11) . ?
C27C C29C 1.556(11) . ?
C31C C34C 1.524(11) . ?
C31C C32C 1.541(11) . ?
C31C C33C 1.542(11) . ?
C35C C36C 1.389(10) . ?
C35C C40C 1.395(10) . ?
C36C C37C 1.408(10) . ?
C37C C38C 1.403(10) . ?
C37C C41C 1.538(10) . ?
C38C C39C 1.394(10) . ?
C39C C40C 1.393(10) . ?
C39C C45C 1.534(10) . ?
C41C C42C 1.517(11) . ?
C41C C44C 1.535(10) . ?
C41C C43C 1.544(11) . ?
C45C C46C 1.511(11) . ?
C45C C48C 1.514(11) . ?
C45C C47C 1.537(11) . ?
